data_7248267
loop_
_publ_author_name
'Nalawade, Sachin A.'
'Kumar, Mothukuri Ganesh'
'Puneeth Kumar, DRGKoppalu R.'
'Singh, Manjeet'
'Dey, Sanjit'
'Gopi, Hosahudya N.'

_publ_section_title
;
 Crystal structure analysis of helix--turn--helix type motifs in
 \a,\g-hybrid peptides
;
_journal_issue 7
_journal_name_full CrystEngComm
_journal_page_first 913
_journal_page_last 917
_journal_paper_doi 10.1039/D3CE01236K
_journal_volume 26
_journal_year 2024
_chemical_absolute_configuration (7R,15S,E,E)
_chemical_formula_moiety 'C45 H72 N8 O8'
_chemical_formula_sum 'C45 H72 N8 O8'
_chemical_formula_weight 853.10
_space_group_crystal_system monoclinic
_space_group_IT_number 4
_space_group_name_Hall 'P 2yb'
_space_group_name_H-M_alt 'P 1 21 1'
_atom_sites_solution_hydrogens geom
_audit_creation_method SHELXL-2014/7
_audit_update_record
;
2024-01-10 deposited with the CCDC.	2024-01-26 downloaded from the CCDC.
;
_cell_angle_alpha 90
_cell_angle_beta 99.42(8)
_cell_angle_gamma 90
_cell_formula_units_Z 4
_cell_length_a 17.73(10)
_cell_length_b 10.52(6)
_cell_length_c 28.85(16)
_cell_measurement_reflns_used 22799
_cell_measurement_temperature 100(2)
_cell_measurement_theta_max 28.333
_cell_measurement_theta_min 1.987
_cell_volume 5309(5)
_computing_structure_refinement 'SHELXL-2014/7 (Sheldrick, 2014)'
_diffrn_ambient_temperature 100(2)
_diffrn_measured_fraction_theta_full 0.991
_diffrn_measured_fraction_theta_max 0.971
_diffrn_measurement_device_type microfocus
_diffrn_measurement_method APEXIII
_diffrn_radiation_type MoK\a
_diffrn_radiation_wavelength 0.71073
_diffrn_reflns_av_R_equivalents 0.1393
_diffrn_reflns_av_unetI/netI 0.2435
_diffrn_reflns_Laue_measured_fraction_full 0.991
_diffrn_reflns_Laue_measured_fraction_max 0.971
_diffrn_reflns_limit_h_max 23
_diffrn_reflns_limit_h_min -22
_diffrn_reflns_limit_k_max 12
_diffrn_reflns_limit_k_min -13
_diffrn_reflns_limit_l_max 38
_diffrn_reflns_limit_l_min -38
_diffrn_reflns_number 66655
_diffrn_reflns_point_group_measured_fraction_full 0.992
_diffrn_reflns_point_group_measured_fraction_max 0.974
_diffrn_reflns_theta_full 25.242
_diffrn_reflns_theta_max 28.333
_diffrn_reflns_theta_min 1.987
_diffrn_source 'fine-focus sealed tube'
_exptl_absorpt_coefficient_mu 0.074
_exptl_absorpt_correction_T_max 0.995
_exptl_absorpt_correction_T_min 0.992
_exptl_absorpt_correction_type multi-scan
_exptl_absorpt_process_details SADABS,2008
_exptl_crystal_colour Colorless
_exptl_crystal_density_diffrn 1.067
_exptl_crystal_description needle
_exptl_crystal_F_000 1848
_exptl_crystal_size_max 0.12
_exptl_crystal_size_mid 0.09
_exptl_crystal_size_min 0.07
_refine_diff_density_max 0.949
_refine_diff_density_min -0.386
_refine_diff_density_rms 0.087
_refine_ls_abs_structure_details
;
 Refined as an inversion twin.
;
_refine_ls_abs_structure_Flack -0.2(18)
_refine_ls_extinction_coef 0.0125(16)
_refine_ls_extinction_expression Fc^*^=kFc[1+0.001xFc^2^\l^3^/sin(2\q)]^-1/4^
_refine_ls_extinction_method 'SHELXL-2014/7 (Sheldrick 2014'
_refine_ls_goodness_of_fit_ref 1.026
_refine_ls_hydrogen_treatment constr
_refine_ls_matrix_type full
_refine_ls_number_parameters 1109
_refine_ls_number_reflns 22799
_refine_ls_number_restraints 13
_refine_ls_restrained_S_all 1.028
_refine_ls_R_factor_all 0.2139
_refine_ls_R_factor_gt 0.1070
_refine_ls_shift/su_max 0.028
_refine_ls_shift/su_mean 0.001
_refine_ls_structure_factor_coef Fsqd
_refine_ls_weighting_details 'w=1/[\s^2^(Fo^2^)+(0.1405P)^2^] where P=(Fo^2^+2Fc^2^)/3'
_refine_ls_weighting_scheme calc
_refine_ls_wR_factor_gt 0.2415
_refine_ls_wR_factor_ref 0.2902
_reflns_Friedel_coverage 0.904
_reflns_Friedel_fraction_full 0.994
_reflns_Friedel_fraction_max 0.976
_reflns_number_gt 11295
_reflns_number_total 22799
_reflns_threshold_expression 'I > 2\s(I)'
_cod_data_source_file d3ce01236k2.cif
_cod_data_source_block P3
_cod_original_cell_volume 5309(50)
_cod_original_sg_symbol_H-M 'P 21'
_cod_database_code 7248267
_shelx_shelxl_version_number 2014/7
_shelx_space_group_comment
;
The symmetry employed for this shelxl refinement is uniquely defined
by the following loop, which should always be used as a source of
symmetry information in preference to the above space-group names.
They are only intended as comments.
;
_shelx_estimated_absorpt_t_min 0.992
_shelx_estimated_absorpt_t_max 0.995
_exptl_absorpt_special_details multi-scan

loop_
_space_group_symop_operation_xyz
'x, y, z'
'-x, y+1/2, -z'

loop_
_atom_site_label
_atom_site_type_symbol
_atom_site_fract_x
_atom_site_fract_y
_atom_site_fract_z
_atom_site_U_iso_or_equiv
_atom_site_adp_type
_atom_site_occupancy
_atom_site_site_symmetry_order
_atom_site_calc_flag
_atom_site_refinement_flags_posn
_atom_site_refinement_flags_adp
_atom_site_refinement_flags_occupancy
_atom_site_disorder_assembly
_atom_site_disorder_group
C1 C 0.3126(4) 0.9638(8) 0.9456(3) 0.0299(19) Uani 1 1 d . . . . .
N1 N 0.3506(4) 0.8901(6) 0.9807(2) 0.0337(17) Uani 1 1 d . . . . .
H1A H 0.3313 0.8773 1.0065 0.040 Uiso 1 1 calc R U . . .
H1B H 0.3946 0.8552 0.9775 0.040 Uiso 1 1 calc R U . . .
O1 O 0.2517(3) 1.0152(5) 0.94737(18) 0.0362(14) Uani 1 1 d . . . . .
C2 C 0.3576(4) 0.9932(8) 0.9045(3) 0.034(2) Uani 1 1 d . . . . .
N2 N 0.3862(4) 0.8701(6) 0.8860(2) 0.0312(16) Uani 1 1 d . . . . .
H2 H 0.4343 0.8651 0.8822 0.037 Uiso 1 1 calc R U . . .
O2 O 0.2735(3) 0.7661(5) 0.88199(18) 0.0352(14) Uani 1 1 d . . . . .
C3 C 0.4260(5) 1.0760(8) 0.9225(3) 0.042(2) Uani 1 1 d . . . . .
H3A H 0.4607 1.0298 0.9467 0.063 Uiso 1 1 calc R U . . .
H3B H 0.4086 1.1540 0.9360 0.063 Uiso 1 1 calc R U . . .
H3C H 0.4528 1.0978 0.8965 0.063 Uiso 1 1 calc R U . . .
N3 N 0.5225(3) 0.6402(6) 0.9250(2) 0.0280(15) Uani 1 1 d . . . . .
H3 H 0.5500 0.6065 0.9054 0.034 Uiso 1 1 calc R U . . .
O3 O 0.5119(3) 0.8057(5) 0.97487(18) 0.0322(13) Uani 1 1 d . . . . .
C4 C 0.3059(5) 1.0616(9) 0.8658(3) 0.049(3) Uani 1 1 d . . . . .
H4A H 0.3336 1.0779 0.8396 0.074 Uiso 1 1 calc R U . . .
H4B H 0.2896 1.1425 0.8777 0.074 Uiso 1 1 calc R U . . .
H4C H 0.2609 1.0089 0.8548 0.074 Uiso 1 1 calc R U . . .
N4 N 0.6385(4) 0.7762(7) 0.8906(2) 0.0382(18) Uani 1 1 d . . . . .
H4 H 0.6782 0.7291 0.8871 0.046 Uiso 1 1 calc R U . . .
O4 O 0.5316(3) 0.8734(6) 0.85345(18) 0.0401(15) Uani 1 1 d . . . . .
C5 C 0.3411(4) 0.7693(9) 0.8754(3) 0.034(2) Uani 1 1 d . . . . .
N5 N 0.6718(3) 0.8139(6) 0.6329(2) 0.0268(15) Uani 1 1 d . . . . .
H5 H 0.6743 0.7304 0.6335 0.032 Uiso 1 1 calc R U . . .
O5 O 0.7373(3) 0.9982(5) 0.63381(18) 0.0325(13) Uani 1 1 d . . . . .
C6 C 0.3770(5) 0.6567(7) 0.8537(3) 0.032(2) Uani 1 1 d . . . . .
H6A H 0.4238 0.6867 0.8424 0.038 Uiso 1 1 calc R U . . .
H6B H 0.3409 0.6274 0.8260 0.038 Uiso 1 1 calc R U . . .
N6 N 0.8152(3) 0.6859(6) 0.6550(2) 0.0255(14) Uani 1 1 d . . . . .
H6 H 0.8199 0.6130 0.6408 0.031 Uiso 1 1 calc R U . . .
O6 O 0.8031(3) 0.7839(5) 0.72346(17) 0.0312(13) Uani 1 1 d . . . . .
C7 C 0.3991(4) 0.5393(8) 0.8873(3) 0.034(2) Uani 1 1 d . . . . .
N7 N 0.7076(3) 0.4030(6) 0.6734(2) 0.0297(15) Uani 1 1 d . . . . .
H7 H 0.7329 0.3315 0.6796 0.036 Uiso 1 1 calc R U . . .
O7 O 0.6540(3) 0.5375(5) 0.61486(19) 0.0351(13) Uani 1 1 d . . . . .
C8 C 0.3270(4) 0.4799(9) 0.9016(3) 0.038(2) Uani 1 1 d . . . . .
H8A H 0.3413 0.4047 0.9212 0.057 Uiso 1 1 calc R U . . .
H8B H 0.2915 0.4549 0.8734 0.057 Uiso 1 1 calc R U . . .
H8C H 0.3022 0.5421 0.9194 0.057 Uiso 1 1 calc R U . . .
N8 N 0.7734(3) 0.2662(6) 0.6088(2) 0.0338(16) Uani 1 1 d . . . . .
H8 H 0.7732 0.1830 0.6119 0.041 Uiso 1 1 calc R U . . .
O8 O 0.8461(3) 0.4469(5) 0.61351(19) 0.0385(14) Uani 1 1 d . . . . .
C9 C 0.4366(5) 0.4402(9) 0.8586(3) 0.049(2) Uani 1 1 d . . . . .
H9C H 0.4761 0.4816 0.8438 0.073 Uiso 1 1 calc R U . . .
H9D H 0.3976 0.4037 0.8342 0.073 Uiso 1 1 calc R U . . .
H9E H 0.4598 0.3725 0.8795 0.073 Uiso 1 1 calc R U . . .
N9 N -0.1562(4) 0.5004(6) 0.9778(2) 0.0351(17) Uani 1 1 d . . . . .
H9A H -0.1793 0.5162 1.0019 0.042 Uiso 1 1 calc R U . . .
H9B H -0.1109 0.5335 0.9767 0.042 Uiso 1 1 calc R U . . .
O9 O -0.2536(3) 0.3775(5) 0.94295(18) 0.0354(14) Uani 1 1 d . . . . .
C10 C 0.4529(4) 0.5749(8) 0.9320(3) 0.0272(18) Uani 1 1 d . . . . .
H10A H 0.4249 0.6300 0.9512 0.033 Uiso 1 1 calc R U . . .
H10B H 0.4673 0.4964 0.9503 0.033 Uiso 1 1 calc R U . . .
N10 N -0.1152(3) 0.5193(6) 0.8850(2) 0.0324(9) Uani 1 1 d . . . . .
H10 H -0.0666 0.5237 0.8822 0.039 Uiso 1 1 calc R U . . .
O10 O -0.2282(3) 0.6276(5) 0.87638(18) 0.0320(13) Uani 1 1 d . . . . .
C11 C 0.5475(4) 0.7503(8) 0.9471(3) 0.0288(19) Uani 1 1 d . . . . .
N11 N 0.0215(3) 0.7526(7) 0.9278(2) 0.0331(17) Uani 1 1 d . . . . .
H11 H 0.0514 0.7871 0.9097 0.040 Uiso 1 1 calc R U . . .
O11 O 0.0056(3) 0.5898(5) 0.97674(18) 0.0352(13) Uani 1 1 d . . . . .
C12 C 0.6244(4) 0.8033(8) 0.9392(3) 0.032(2) Uani 1 1 d . . . . .
N12 N 0.1403(3) 0.6183(7) 0.8982(2) 0.0325(17) Uani 1 1 d . . . . .
H12 H 0.1813 0.6627 0.8952 0.039 Uiso 1 1 calc R U . . .
O12 O 0.0336(3) 0.5204(6) 0.85933(18) 0.0408(15) Uani 1 1 d . . . . .
C13 C 0.6854(4) 0.7222(8) 0.9727(3) 0.033(2) Uani 1 1 d . . . . .
H13A H 0.6802 0.6324 0.9637 0.049 Uiso 1 1 calc R U . . .
H13B H 0.6771 0.7322 1.0052 0.049 Uiso 1 1 calc R U . . .
H13C H 0.7369 0.7517 0.9699 0.049 Uiso 1 1 calc R U . . .
N13 N 0.1472(3) 0.6085(6) 0.6383(2) 0.0252(14) Uani 1 1 d . . . . .
H13 H 0.1534 0.5258 0.6414 0.030 Uiso 1 1 calc R U . . .
O13 O 0.2064(3) 0.7947(5) 0.6313(2) 0.0450(15) Uani 1 1 d . . . . .
C14 C 0.6330(4) 0.9411(9) 0.9515(3) 0.042(2) Uani 1 1 d . . . . .
H14A H 0.6848 0.9691 0.9487 0.062 Uiso 1 1 calc R U . . .
H14B H 0.6242 0.9539 0.9838 0.062 Uiso 1 1 calc R U . . .
H14C H 0.5956 0.9906 0.9300 0.062 Uiso 1 1 calc R U . . .
N14 N 0.2893(4) 0.4887(7) 0.6540(2) 0.0415(18) Uani 1 1 d . . . . .
H14 H 0.2922 0.4131 0.6414 0.050 Uiso 1 1 calc R U . . .
O14 O 0.2894(3) 0.5999(7) 0.7230(2) 0.0594(18) Uani 1 1 d . . . . .
C15 C 0.5937(4) 0.8201(9) 0.8521(3) 0.035(2) Uani 1 1 d . . . . .
N15 N 0.1874(4) 0.2097(7) 0.6924(2) 0.046(2) Uani 1 1 d . . . . .
H15 H 0.2121 0.1373 0.6977 0.056 Uiso 1 1 calc R U . . .
O15 O 0.1208(3) 0.3361(5) 0.63636(18) 0.0375(13) Uani 1 1 d . . . . .
C16 C 0.6249(4) 0.8057(8) 0.8075(3) 0.032(2) Uani 1 1 d . . . . .
H16A H 0.6738 0.7681 0.8083 0.038 Uiso 1 1 calc R U . . .
N16 N 0.2336(4) 0.0617(7) 0.6214(3) 0.0450(19) Uani 1 1 d . . . . .
H16 H 0.2330 -0.0213 0.6251 0.054 Uiso 1 1 calc R U . . .
O16 O 0.3093(3) 0.2362(6) 0.6207(2) 0.0480(16) Uani 1 1 d . . . . .
C17 C 0.5853(4) 0.8447(8) 0.7659(3) 0.034(2) Uani 1 1 d . . . . .
H17 H 0.5360 0.8802 0.7655 0.040 Uiso 1 1 calc R U . . .
C18 C 0.6146(5) 0.8351(8) 0.7212(3) 0.038(2) Uani 1 1 d . . . . .
H18 H 0.6638 0.7996 0.7210 0.045 Uiso 1 1 calc R U . . .
C19 C 0.5725(4) 0.8763(8) 0.6800(3) 0.036(2) Uani 1 1 d . . . . .
H19 H 0.5232 0.9099 0.6814 0.043 Uiso 1 1 calc R U . . .
C20 C 0.5976(4) 0.8731(7) 0.6325(2) 0.0240(17) Uani 1 1 d . . . . .
H20A H 0.6015 0.9630 0.6219 0.029 Uiso 1 1 calc R U . . .
C21 C 0.5374(4) 0.8053(8) 0.5959(3) 0.033(2) Uani 1 1 d . . . . .
H21A H 0.5382 0.7134 0.6034 0.040 Uiso 1 1 calc R U . . .
H21B H 0.4862 0.8382 0.5990 0.040 Uiso 1 1 calc R U . . .
C22 C 0.5494(4) 0.8216(7) 0.5449(3) 0.0270(18) Uani 1 1 d . . . . .
C23 C 0.5241(4) 0.9313(8) 0.5196(3) 0.0294(19) Uani 1 1 d . . . . .
H23 H 0.4990 0.9964 0.5341 0.035 Uiso 1 1 calc R U . . .
C24 C 0.5356(4) 0.9453(9) 0.4739(3) 0.042(2) Uani 1 1 d . . . . .
H24 H 0.5164 1.0183 0.4565 0.051 Uiso 1 1 calc R U . . .
C25 C 0.5756(4) 0.8521(9) 0.4529(3) 0.039(2) Uani 1 1 d . . . . .
H25 H 0.5850 0.8628 0.4217 0.047 Uiso 1 1 calc R U . . .
C26 C 0.6009(5) 0.7451(8) 0.4783(3) 0.037(2) Uani 1 1 d . . . . .
H26 H 0.6277 0.6809 0.4644 0.045 Uiso 1 1 calc R U . . .
C27 C 0.5875(4) 0.7309(8) 0.5241(3) 0.035(2) Uani 1 1 d . . . . .
H27 H 0.6051 0.6566 0.5412 0.042 Uiso 1 1 calc R U . . .
C28 C 0.7365(4) 0.8790(8) 0.6325(3) 0.0324(9) Uani 1 1 d . . . . .
C29 C 0.8072(4) 0.8042(7) 0.6266(3) 0.0295(19) Uani 1 1 d . . . . .
C30 C 0.7977(4) 0.7652(8) 0.5741(3) 0.0310(19) Uani 1 1 d . . . . .
H30A H 0.7566 0.7023 0.5672 0.046 Uiso 1 1 calc R U . . .
H30B H 0.8456 0.7283 0.5675 0.046 Uiso 1 1 calc R U . . .
H30C H 0.7849 0.8403 0.5543 0.046 Uiso 1 1 calc R U . . .
C31 C 0.8797(4) 0.8857(7) 0.6394(3) 0.0331(19) Uani 1 1 d . . . . .
H31A H 0.8759 0.9609 0.6192 0.050 Uiso 1 1 calc R U . . .
H31B H 0.9246 0.8356 0.6350 0.050 Uiso 1 1 calc R U . . .
H31C H 0.8847 0.9124 0.6723 0.050 Uiso 1 1 calc R U . . .
C32 C 0.8157(4) 0.6862(8) 0.7021(3) 0.0299(19) Uani 1 1 d . . . . .
C33 C 0.8337(4) 0.5594(7) 0.7267(3) 0.0277(18) Uani 1 1 d . . . . .
H33A H 0.8789 0.5694 0.7515 0.033 Uiso 1 1 calc R U . . .
H33B H 0.8467 0.4965 0.7037 0.033 Uiso 1 1 calc R U . . .
C34 C 0.7665(4) 0.5090(8) 0.7487(3) 0.0308(18) Uani 1 1 d . . . . .
H34A H 0.7541 0.5729 0.7715 0.037 Uiso 1 1 calc R U . . .
H34B H 0.7835 0.4310 0.7666 0.037 Uiso 1 1 calc R U . . .
C35 C 0.6904(4) 0.4770(8) 0.7135(3) 0.035(2) Uani 1 1 d . . . . .
H35 H 0.6659 0.5587 0.7014 0.041 Uiso 1 1 calc R U . . .
C36 C 0.6355(4) 0.4062(9) 0.7388(3) 0.043(2) Uani 1 1 d . . . . .
H36A H 0.6245 0.4598 0.7651 0.051 Uiso 1 1 calc R U . . .
H36B H 0.6612 0.3282 0.7526 0.051 Uiso 1 1 calc R U . . .
C37 C 0.5599(6) 0.3681(11) 0.7092(4) 0.068(3) Uani 1 1 d . . . . .
H37 H 0.5707 0.3290 0.6794 0.081 Uiso 1 1 calc R U . . .
C38 C 0.5214(7) 0.2674(12) 0.7362(5) 0.092(4) Uani 1 1 d . U . . .
H38A H 0.5562 0.1953 0.7440 0.138 Uiso 1 1 calc R U . . .
H38B H 0.4742 0.2378 0.7166 0.138 Uiso 1 1 calc R U . . .
H38C H 0.5092 0.3048 0.7652 0.138 Uiso 1 1 calc R U . . .
C39 C 0.5102(6) 0.4778(15) 0.6973(5) 0.095(5) Uani 1 1 d . . . . .
H39A H 0.5026 0.5215 0.7262 0.143 Uiso 1 1 calc R U . . .
H39B H 0.4607 0.4493 0.6803 0.143 Uiso 1 1 calc R U . . .
H39C H 0.5339 0.5362 0.6775 0.143 Uiso 1 1 calc R U . . .
C40 C 0.6878(4) 0.4355(7) 0.6280(3) 0.0271(18) Uani 1 1 d . . . . .
C41 C 0.7017(4) 0.3342(7) 0.5919(3) 0.0311(19) Uani 1 1 d . . . . .
C42 C 0.6367(5) 0.2337(8) 0.5883(3) 0.040(2) Uani 1 1 d . . . . .
H42A H 0.6435 0.1705 0.5644 0.059 Uiso 1 1 calc R U . . .
H42B H 0.5871 0.2759 0.5795 0.059 Uiso 1 1 calc R U . . .
H42C H 0.6385 0.1914 0.6187 0.059 Uiso 1 1 calc R U . . .
C43 C 0.7010(5) 0.3932(9) 0.5420(3) 0.048(2) Uani 1 1 d . . . . .
H43A H 0.7427 0.4550 0.5433 0.072 Uiso 1 1 calc R U . . .
H43B H 0.6520 0.4359 0.5317 0.072 Uiso 1 1 calc R U . . .
H43C H 0.7079 0.3257 0.5197 0.072 Uiso 1 1 calc R U . . .
C44 C 0.8391(4) 0.3305(8) 0.6194(3) 0.0304(19) Uani 1 1 d . . . . .
C45 C 0.9103(4) 0.2567(8) 0.6414(3) 0.041(2) Uani 1 1 d . . . . .
H45A H 0.8968 0.1674 0.6451 0.061 Uiso 1 1 calc R U . . .
H45B H 0.9305 0.2930 0.6722 0.061 Uiso 1 1 calc R U . . .
H45C H 0.9492 0.2624 0.6209 0.061 Uiso 1 1 calc R U . . .
C46 C -0.1897(4) 0.4264(8) 0.9429(3) 0.0301(19) Uani 1 1 d . . . . .
C47 C -0.1438(4) 0.4002(7) 0.9033(3) 0.0306(19) Uani 1 1 d . . . . .
C48 C -0.0737(4) 0.3186(8) 0.9226(3) 0.0302(19) Uani 1 1 d . . . . .
H48A H -0.0397 0.3667 0.9465 0.045 Uiso 1 1 calc R U . . .
H48B H -0.0461 0.2963 0.8969 0.045 Uiso 1 1 calc R U . . .
H48C H -0.0904 0.2408 0.9365 0.045 Uiso 1 1 calc R U . . .
C49 C -0.1942(5) 0.3248(8) 0.8626(3) 0.036(2) Uani 1 1 d . . . . .
H49A H -0.2144 0.2480 0.8754 0.054 Uiso 1 1 calc R U . . .
H49B H -0.1629 0.3007 0.8389 0.054 Uiso 1 1 calc R U . . .
H49C H -0.2367 0.3785 0.8480 0.054 Uiso 1 1 calc R U . . .
C50 C -0.1605(4) 0.6225(8) 0.8722(3) 0.0306(19) Uani 1 1 d . . . . .
C51 C -0.1194(4) 0.7286(8) 0.8515(3) 0.0309(19) Uani 1 1 d . . . . .
H51A H -0.1507 0.7547 0.8214 0.037 Uiso 1 1 calc R U . . .
H51B H -0.0706 0.6946 0.8443 0.037 Uiso 1 1 calc R U . . .
C52 C -0.1011(4) 0.8513(8) 0.8833(3) 0.0322(19) Uani 1 1 d . . . . .
C53 C -0.1733(5) 0.9134(8) 0.8943(3) 0.043(2) Uani 1 1 d . . . . .
H53A H -0.2107 0.9208 0.8654 0.065 Uiso 1 1 calc R U . . .
H53B H -0.1611 0.9982 0.9074 0.065 Uiso 1 1 calc R U . . .
H53C H -0.1948 0.8614 0.9171 0.065 Uiso 1 1 calc R U . . .
C54 C -0.0602(4) 0.9450(8) 0.8554(3) 0.036(2) Uani 1 1 d . . . . .
H54A H -0.0896 0.9550 0.8238 0.054 Uiso 1 1 calc R U . . .
H54B H -0.0091 0.9125 0.8532 0.054 Uiso 1 1 calc R U . . .
H54C H -0.0556 1.0275 0.8714 0.054 Uiso 1 1 calc R U . . .
C55 C -0.0506(4) 0.8157(8) 0.9313(3) 0.034(2) Uani 1 1 d . . . . .
H55A H -0.0392 0.8944 0.9500 0.041 Uiso 1 1 calc R U . . .
H55B H -0.0807 0.7595 0.9489 0.041 Uiso 1 1 calc R U . . .
C56 C 0.0448(4) 0.6429(9) 0.9509(3) 0.035(2) Uani 1 1 d . . . . .
C57 C 0.1245(4) 0.5927(8) 0.9455(3) 0.037(2) Uani 1 1 d . . . . .
C58 C 0.1337(5) 0.4533(9) 0.9568(3) 0.041(2) Uani 1 1 d . . . . .
H58A H 0.0968 0.4044 0.9347 0.061 Uiso 1 1 calc R U . . .
H58B H 0.1247 0.4381 0.9889 0.061 Uiso 1 1 calc R U . . .
H58C H 0.1857 0.4265 0.9540 0.061 Uiso 1 1 calc R U . . .
C59 C 0.1835(4) 0.6728(8) 0.9804(3) 0.035(2) Uani 1 1 d . . . . .
H59A H 0.2353 0.6406 0.9799 0.052 Uiso 1 1 calc R U . . .
H59B H 0.1715 0.6655 1.0122 0.052 Uiso 1 1 calc R U . . .
H59C H 0.1806 0.7621 0.9707 0.052 Uiso 1 1 calc R U . . .
C60 C 0.0947(4) 0.5767(8) 0.8585(3) 0.0324(9) Uani 1 1 d . . . . .
C61 C 0.1219(5) 0.6084(9) 0.8143(3) 0.040(2) Uani 1 1 d . . . . .
H61 H 0.1741 0.6298 0.8150 0.049 Uiso 1 1 calc R U . . .
C62 C 0.0744(5) 0.6075(9) 0.7733(3) 0.044(2) Uani 1 1 d . . . . .
H62 H 0.0223 0.5879 0.7742 0.053 Uiso 1 1 calc R U . . .
C63 C 0.0952(4) 0.6340(9) 0.7267(3) 0.039(2) Uani 1 1 d . . . . .
H63 H 0.1478 0.6466 0.7253 0.047 Uiso 1 1 calc R U . . .
C64 C 0.0465(5) 0.6416(8) 0.6867(3) 0.036(2) Uani 1 1 d . . . . .
H64 H -0.0066 0.6346 0.6878 0.043 Uiso 1 1 calc R U . . .
C65 C 0.0712(4) 0.6609(8) 0.6395(3) 0.0315(19) Uani 1 1 d . . . . .
H65 H 0.0730 0.7544 0.6334 0.038 Uiso 1 1 calc R U . . .
C66 C 0.0127(4) 0.6009(8) 0.6001(3) 0.037(2) Uani 1 1 d . . . . .
H66A H 0.0049 0.5108 0.6080 0.044 Uiso 1 1 calc R U . . .
H66B H -0.0368 0.6454 0.5985 0.044 Uiso 1 1 calc R U . . .
C67 C 0.0383(5) 0.6079(9) 0.5522(3) 0.040(2) Uani 1 1 d . . . . .
C68 C 0.0430(5) 0.4922(9) 0.5272(3) 0.045(2) Uani 1 1 d . . . . .
H68 H 0.0247 0.4160 0.5391 0.054 Uiso 1 1 calc R U . . .
C69 C 0.0739(6) 0.4875(10) 0.4856(3) 0.052(3) Uani 1 1 d . . . . .
H69 H 0.0767 0.4102 0.4689 0.062 Uiso 1 1 calc R U . . .
C70 C 0.0998(6) 0.6000(10) 0.4700(3) 0.054(3) Uani 1 1 d . . . . .
H70 H 0.1213 0.5992 0.4420 0.065 Uiso 1 1 calc R U . . .
C71 C 0.0962(6) 0.7130(10) 0.4928(3) 0.064(3) Uani 1 1 d . . . . .
H71 H 0.1163 0.7885 0.4814 0.076 Uiso 1 1 calc R U . . .
C72 C 0.0619(6) 0.7150(10) 0.5337(3) 0.059(3) Uani 1 1 d . . . . .
H72 H 0.0555 0.7940 0.5485 0.071 Uiso 1 1 calc R U . . .
C73 C 0.2064(5) 0.6778(8) 0.6331(3) 0.0338(19) Uani 1 1 d . . . . .
C74 C 0.2757(5) 0.5990(8) 0.6217(3) 0.041(2) Uani 1 1 d . . . . .
C75 C 0.2577(5) 0.5493(10) 0.5720(3) 0.050(3) Uani 1 1 d . . . . .
H75A H 0.2997 0.4952 0.5655 0.075 Uiso 1 1 calc R U . . .
H75B H 0.2513 0.6209 0.5500 0.075 Uiso 1 1 calc R U . . .
H75C H 0.2104 0.4995 0.5683 0.075 Uiso 1 1 calc R U . . .
C76 C 0.3469(4) 0.6804(8) 0.6276(3) 0.0324(9) Uani 1 1 d . . . . .
H76A H 0.3536 0.7223 0.6584 0.049 Uiso 1 1 calc R U . . .
H76B H 0.3417 0.7448 0.6028 0.049 Uiso 1 1 calc R U . . .
H76C H 0.3914 0.6268 0.6256 0.049 Uiso 1 1 calc R U . . .
C77 C 0.2976(4) 0.4955(9) 0.7018(3) 0.043(2) Uani 1 1 d . . . . .
C78 C 0.3175(5) 0.3751(9) 0.7289(3) 0.047(2) Uani 1 1 d . . . . .
H78A H 0.3227 0.3056 0.7065 0.056 Uiso 1 1 calc R U . . .
H78B H 0.3678 0.3862 0.7492 0.056 Uiso 1 1 calc R U . . .
C79 C 0.2602(5) 0.3362(11) 0.7590(3) 0.054(3) Uani 1 1 d . . . . .
H79A H 0.2525 0.4086 0.7796 0.065 Uiso 1 1 calc R U . . .
H79B H 0.2823 0.2655 0.7795 0.065 Uiso 1 1 calc R U . . .
C80 C 0.1814(5) 0.2937(9) 0.7329(3) 0.047(2) Uani 1 1 d . . . . .
H80 H 0.1518 0.3712 0.7209 0.057 Uiso 1 1 calc R U . . .
C81 C 0.1368(6) 0.2230(12) 0.7671(4) 0.068(3) Uani 1 1 d . . . . .
H81A H 0.1651 0.1442 0.7776 0.081 Uiso 1 1 calc R U . . .
H81B H 0.1373 0.2771 0.7953 0.081 Uiso 1 1 calc R U . . .
C82 C 0.0559(6) 0.1876(14) 0.7492(4) 0.084(4) Uani 1 1 d . . . . .
H82 H 0.0466 0.2089 0.7150 0.101 Uiso 1 1 calc R U . . .
C83 C -0.0033(10) 0.252(2) 0.7696(6) 0.150(7) Uani 1 1 d . U . . .
H83A H -0.0179 0.3305 0.7523 0.225 Uiso 1 1 calc R U . . .
H83B H 0.0161 0.2721 0.8026 0.225 Uiso 1 1 calc R U . . .
H83C H -0.0480 0.1962 0.7678 0.225 Uiso 1 1 calc R U . . .
C84 C 0.0423(10) 0.0319(19) 0.7529(7) 0.158(8) Uani 1 1 d . . . . .
H84A H 0.0522 0.0059 0.7859 0.236 Uiso 1 1 calc R U . . .
H84B H 0.0772 -0.0132 0.7356 0.236 Uiso 1 1 calc R U . . .
H84C H -0.0107 0.0113 0.7393 0.236 Uiso 1 1 calc R U . . .
C85 C 0.1562(4) 0.2394(8) 0.6474(3) 0.036(2) Uani 1 1 d . . . . .
C86 C 0.1605(5) 0.1308(8) 0.6112(3) 0.044(2) Uani 1 1 d . . . . .
C87 C 0.0978(5) 0.0390(9) 0.6150(4) 0.058(3) Uani 1 1 d . . . . .
H87A H 0.0946 -0.0237 0.5896 0.087 Uiso 1 1 calc R U . . .
H87B H 0.0492 0.0848 0.6125 0.087 Uiso 1 1 calc R U . . .
H87C H 0.1084 -0.0046 0.6454 0.087 Uiso 1 1 calc R U . . .
C88 C 0.1485(6) 0.1879(11) 0.5606(3) 0.064(3) Uani 1 1 d . . . . .
H88A H 0.1859 0.2558 0.5591 0.095 Uiso 1 1 calc R U . . .
H88B H 0.0967 0.2227 0.5530 0.095 Uiso 1 1 calc R U . . .
H88C H 0.1554 0.1211 0.5380 0.095 Uiso 1 1 calc R U . . .
C89 C 0.3016(5) 0.1224(8) 0.6252(3) 0.042(2) Uani 1 1 d . . . . .
C90 C 0.3710(5) 0.0347(10) 0.6336(4) 0.060(3) Uani 1 1 d . . . . .
H90A H 0.3849 0.0097 0.6034 0.090 Uiso 1 1 calc R U . . .
H90B H 0.3587 -0.0413 0.6505 0.090 Uiso 1 1 calc R U . . .
H90C H 0.4141 0.0794 0.6523 0.090 Uiso 1 1 calc R U . . .

loop_
_atom_site_aniso_label
_atom_site_aniso_U_11
_atom_site_aniso_U_22
_atom_site_aniso_U_33
_atom_site_aniso_U_23
_atom_site_aniso_U_13
_atom_site_aniso_U_12
C1 0.012(4) 0.031(5) 0.049(5) 0.001(4) 0.013(4) 0.006(3)
N1 0.033(4) 0.034(4) 0.038(4) 0.006(3) 0.018(3) -0.001(3)
O1 0.028(3) 0.035(3) 0.050(3) -0.002(3) 0.020(3) 0.008(3)
C2 0.032(5) 0.028(5) 0.048(5) 0.012(4) 0.022(4) 0.009(4)
N2 0.022(4) 0.037(4) 0.038(4) 0.010(3) 0.014(3) 0.006(3)
O2 0.011(3) 0.047(4) 0.050(3) 0.005(3) 0.012(2) 0.003(2)
C3 0.035(5) 0.031(5) 0.069(6) 0.009(5) 0.036(4) 0.007(4)
N3 0.027(4) 0.026(4) 0.033(4) 0.003(3) 0.013(3) -0.001(3)
O3 0.029(3) 0.029(3) 0.043(3) -0.004(3) 0.018(2) 0.003(2)
C4 0.050(6) 0.030(5) 0.076(7) 0.018(5) 0.039(5) 0.015(4)
N4 0.032(4) 0.041(4) 0.048(4) 0.001(4) 0.026(3) 0.006(3)
O4 0.026(3) 0.060(4) 0.038(3) 0.010(3) 0.015(2) 0.005(3)
C5 0.016(4) 0.052(6) 0.032(5) 0.003(4) 0.004(3) 0.008(4)
N5 0.023(3) 0.026(4) 0.034(4) 0.005(3) 0.012(3) -0.005(3)
O5 0.041(3) 0.014(3) 0.044(3) 0.005(3) 0.012(3) 0.005(2)
C6 0.036(5) 0.031(5) 0.033(4) -0.001(4) 0.021(4) 0.005(4)
N6 0.027(3) 0.014(3) 0.038(4) 0.004(3) 0.013(3) -0.005(3)
O6 0.041(3) 0.022(3) 0.035(3) -0.006(3) 0.019(2) 0.003(2)
C7 0.023(4) 0.025(5) 0.054(5) -0.010(4) 0.003(4) 0.002(3)
N7 0.030(4) 0.016(4) 0.046(4) -0.001(3) 0.014(3) 0.004(3)
O7 0.039(3) 0.018(3) 0.048(3) -0.004(3) 0.006(3) 0.003(2)
C8 0.030(5) 0.037(5) 0.051(5) -0.002(4) 0.018(4) -0.013(4)
N8 0.033(4) 0.016(4) 0.053(4) 0.000(3) 0.008(3) 0.004(3)
O8 0.035(3) 0.029(4) 0.055(4) -0.007(3) 0.018(3) -0.001(3)
C9 0.048(6) 0.054(6) 0.047(5) -0.003(5) 0.016(4) -0.002(5)
N9 0.034(4) 0.041(4) 0.035(4) -0.008(4) 0.020(3) -0.005(3)
O9 0.032(3) 0.037(3) 0.041(3) 0.001(3) 0.015(3) -0.005(3)
C10 0.019(4) 0.022(4) 0.042(5) -0.003(4) 0.010(3) 0.004(3)
N10 0.022(2) 0.030(2) 0.048(2) -0.0008(19) 0.0168(18) -0.0006(17)
O10 0.019(3) 0.032(3) 0.051(3) 0.000(3) 0.023(2) -0.001(2)
C11 0.023(4) 0.033(5) 0.034(4) 0.006(4) 0.016(4) 0.003(4)
N11 0.028(4) 0.044(5) 0.032(4) 0.000(4) 0.017(3) -0.015(3)
O11 0.027(3) 0.042(4) 0.041(3) -0.002(3) 0.018(3) 0.002(3)
C12 0.036(5) 0.035(5) 0.028(4) -0.006(4) 0.014(4) -0.008(4)
N12 0.018(3) 0.056(5) 0.027(3) -0.013(3) 0.011(3) -0.014(3)
O12 0.027(3) 0.064(4) 0.035(3) -0.010(3) 0.014(2) -0.006(3)
C13 0.023(4) 0.044(5) 0.031(4) 0.008(4) 0.003(3) -0.002(4)
N13 0.033(4) 0.009(3) 0.037(4) 0.001(3) 0.014(3) -0.001(3)
O13 0.042(4) 0.019(4) 0.078(4) 0.003(3) 0.022(3) -0.003(3)
C14 0.023(5) 0.049(6) 0.054(5) -0.002(5) 0.010(4) -0.006(4)
N14 0.044(4) 0.036(4) 0.051(5) 0.010(4) 0.027(4) 0.018(3)
O14 0.045(4) 0.069(5) 0.067(4) -0.006(4) 0.015(3) 0.004(4)
C15 0.020(4) 0.054(6) 0.034(5) 0.003(4) 0.008(4) 0.006(4)
N15 0.052(5) 0.042(5) 0.051(5) 0.018(4) 0.025(4) 0.005(4)
O15 0.043(3) 0.026(3) 0.044(3) 0.001(3) 0.009(3) 0.011(3)
C16 0.030(4) 0.044(5) 0.024(4) 0.007(4) 0.014(4) 0.005(4)
N16 0.059(5) 0.014(4) 0.065(5) 0.003(4) 0.017(4) 0.006(3)
O16 0.061(4) 0.019(4) 0.073(4) 0.002(3) 0.037(3) 0.002(3)
C17 0.018(4) 0.038(5) 0.050(5) 0.004(4) 0.016(4) 0.006(4)
C18 0.042(5) 0.039(5) 0.036(5) 0.006(4) 0.019(4) 0.008(4)
C19 0.024(4) 0.035(5) 0.051(5) 0.003(4) 0.016(4) 0.013(4)
C20 0.035(4) 0.017(4) 0.023(4) 0.003(3) 0.012(3) 0.003(3)
C21 0.033(4) 0.023(5) 0.046(5) 0.003(4) 0.017(4) 0.010(4)
C22 0.021(4) 0.015(4) 0.047(5) 0.003(4) 0.013(3) 0.001(3)
C23 0.027(4) 0.027(5) 0.037(5) 0.002(4) 0.013(3) 0.011(3)
C24 0.028(5) 0.036(5) 0.062(6) 0.005(5) 0.004(4) 0.009(4)
C25 0.023(4) 0.045(6) 0.052(5) 0.000(5) 0.014(4) -0.009(4)
C26 0.039(5) 0.020(5) 0.054(6) -0.018(4) 0.010(4) 0.007(4)
C27 0.040(5) 0.027(5) 0.037(5) 0.001(4) 0.008(4) -0.001(4)
C28 0.022(2) 0.030(2) 0.048(2) -0.0008(19) 0.0168(18) -0.0006(17)
C29 0.020(4) 0.027(5) 0.045(5) -0.001(4) 0.014(3) 0.000(3)
C30 0.027(4) 0.028(5) 0.039(5) 0.003(4) 0.011(3) -0.002(3)
C31 0.031(5) 0.021(5) 0.050(5) 0.003(4) 0.016(4) -0.001(3)
C32 0.017(4) 0.023(5) 0.052(5) -0.006(4) 0.010(4) -0.010(3)
C33 0.031(4) 0.014(4) 0.039(5) 0.002(4) 0.009(3) -0.004(3)
C34 0.018(4) 0.026(5) 0.048(5) 0.008(4) 0.005(3) 0.002(3)
C35 0.027(4) 0.033(5) 0.045(5) 0.001(4) 0.010(4) 0.006(4)
C36 0.029(5) 0.033(5) 0.070(6) 0.005(5) 0.023(4) -0.002(4)
C37 0.046(6) 0.074(8) 0.091(8) -0.006(7) 0.033(6) -0.017(6)
C38 0.063(7) 0.068(7) 0.152(10) -0.005(7) 0.037(7) -0.013(6)
C39 0.041(7) 0.125(13) 0.122(10) 0.048(9) 0.019(7) -0.017(7)
C40 0.021(4) 0.019(4) 0.044(5) -0.004(4) 0.015(4) -0.004(3)
C41 0.031(4) 0.014(4) 0.048(5) 0.003(4) 0.007(4) 0.007(3)
C42 0.037(5) 0.019(5) 0.061(6) 0.007(4) 0.004(4) 0.006(4)
C43 0.056(6) 0.042(6) 0.046(5) 0.007(5) 0.009(4) 0.012(5)
C44 0.031(5) 0.013(5) 0.050(5) -0.009(4) 0.017(4) -0.004(4)
C45 0.030(5) 0.019(5) 0.073(6) -0.008(4) 0.007(4) 0.006(4)
C46 0.032(5) 0.023(5) 0.039(5) -0.001(4) 0.014(4) -0.004(4)
C47 0.034(5) 0.021(5) 0.042(5) -0.002(4) 0.022(4) -0.006(4)
C48 0.022(4) 0.024(5) 0.047(5) -0.001(4) 0.015(4) -0.002(3)
C49 0.047(5) 0.028(5) 0.036(5) 0.000(4) 0.017(4) 0.002(4)
C50 0.029(5) 0.041(5) 0.023(4) -0.005(4) 0.008(3) 0.008(4)
C51 0.022(4) 0.036(5) 0.035(4) 0.000(4) 0.008(3) 0.003(4)
C52 0.032(5) 0.038(5) 0.030(4) 0.000(4) 0.017(4) -0.003(4)
C53 0.055(6) 0.023(5) 0.054(6) -0.006(4) 0.018(5) -0.003(4)
C54 0.026(4) 0.026(5) 0.060(6) 0.011(4) 0.021(4) -0.001(4)
C55 0.037(5) 0.028(5) 0.043(5) -0.005(4) 0.019(4) -0.005(4)
C56 0.026(5) 0.043(6) 0.038(5) -0.007(4) 0.012(4) -0.009(4)
C57 0.023(4) 0.043(6) 0.045(5) -0.015(4) 0.004(4) -0.009(4)
C58 0.035(5) 0.045(6) 0.045(5) 0.000(4) 0.016(4) 0.003(4)
C59 0.019(4) 0.043(5) 0.045(5) 0.003(4) 0.012(4) -0.006(4)
C60 0.022(2) 0.030(2) 0.048(2) -0.0008(19) 0.0168(18) -0.0006(17)
C61 0.032(5) 0.061(6) 0.030(5) 0.000(4) 0.012(4) 0.010(4)
C62 0.031(5) 0.067(7) 0.040(5) -0.006(5) 0.023(4) -0.009(4)
C63 0.024(4) 0.063(6) 0.035(5) 0.001(4) 0.018(4) 0.001(4)
C64 0.033(5) 0.043(6) 0.035(5) -0.010(4) 0.014(4) 0.001(4)
C65 0.026(4) 0.030(5) 0.039(5) -0.001(4) 0.008(4) 0.012(3)
C66 0.035(5) 0.029(5) 0.050(5) 0.001(4) 0.016(4) -0.004(4)
C67 0.047(5) 0.037(6) 0.038(5) -0.004(4) 0.015(4) 0.002(4)
C68 0.052(6) 0.035(6) 0.047(5) 0.000(5) 0.008(4) 0.004(4)
C69 0.070(7) 0.041(6) 0.045(6) -0.009(5) 0.014(5) 0.004(5)
C70 0.077(7) 0.053(7) 0.037(5) 0.001(5) 0.023(5) -0.011(6)
C71 0.106(9) 0.047(7) 0.046(6) 0.001(5) 0.036(6) -0.005(6)
C72 0.099(8) 0.031(6) 0.049(6) -0.014(5) 0.019(6) -0.005(5)
C73 0.041(5) 0.013(5) 0.051(5) 0.005(4) 0.021(4) -0.003(4)
C74 0.045(5) 0.016(5) 0.069(6) 0.017(4) 0.028(5) -0.001(4)
C75 0.062(6) 0.056(6) 0.041(5) 0.012(5) 0.036(5) 0.014(5)
C76 0.022(2) 0.030(2) 0.048(2) -0.0008(19) 0.0168(18) -0.0006(17)
C77 0.025(5) 0.036(6) 0.072(7) -0.007(5) 0.021(4) 0.013(4)
C78 0.048(6) 0.048(6) 0.044(5) -0.001(5) 0.006(4) -0.002(5)
C79 0.046(6) 0.081(8) 0.037(5) 0.002(5) 0.011(4) -0.006(5)
C80 0.036(5) 0.054(6) 0.058(6) 0.020(5) 0.026(4) -0.009(4)
C81 0.058(7) 0.082(8) 0.066(7) 0.016(6) 0.019(5) -0.035(6)
C82 0.056(7) 0.122(11) 0.082(8) 0.034(8) 0.036(6) -0.013(7)
C83 0.118(10) 0.178(12) 0.150(11) -0.053(10) 0.013(9) -0.008(10)
C84 0.124(14) 0.148(18) 0.184(18) 0.034(15) -0.024(12) -0.065(13)
C85 0.025(5) 0.024(5) 0.058(6) 0.000(4) 0.007(4) 0.003(4)
C86 0.036(5) 0.021(5) 0.077(7) -0.001(5) 0.013(4) 0.012(4)
C87 0.045(6) 0.027(5) 0.098(8) -0.024(5) -0.002(5) 0.011(4)
C88 0.083(8) 0.062(7) 0.045(6) -0.012(5) 0.010(5) 0.033(6)
C89 0.048(6) 0.015(5) 0.067(6) 0.003(4) 0.027(5) 0.001(4)
C90 0.028(5) 0.050(7) 0.106(8) 0.007(6) 0.019(5) -0.010(5)

loop_
_atom_type_symbol
_atom_type_description
_atom_type_scat_dispersion_real
_atom_type_scat_dispersion_imag
_atom_type_scat_source
C C 0.0033 0.0016 'International Tables Vol C Tables 4.2.6.8 and 6.1.1.4'
O O 0.0106 0.0060 'International Tables Vol C Tables 4.2.6.8 and 6.1.1.4'
N N 0.0061 0.0033 'International Tables Vol C Tables 4.2.6.8 and 6.1.1.4'
H H 0.0000 0.0000 'International Tables Vol C Tables 4.2.6.8 and 6.1.1.4'

loop_
_geom_angle_atom_site_label_1
_geom_angle_atom_site_label_2
_geom_angle_atom_site_label_3
_geom_angle
_geom_angle_site_symmetry_1
_geom_angle_site_symmetry_3
_geom_angle_publ_flag
O1 C1 N1 123.9(7) . . ?
O1 C1 C2 120.6(7) . . ?
N1 C1 C2 115.0(7) . . ?
C1 N1 H1A 120.0 . . ?
C1 N1 H1B 120.0 . . ?
H1A N1 H1B 120.0 . . ?
C4 C2 C3 109.6(8) . . ?
C4 C2 N2 110.2(7) . . ?
C3 C2 N2 108.5(7) . . ?
C4 C2 C1 109.4(7) . . ?
C3 C2 C1 109.4(7) . . ?
N2 C2 C1 109.8(7) . . ?
C5 N2 C2 122.5(7) . . ?
C5 N2 H2 118.8 . . ?
C2 N2 H2 118.8 . . ?
C2 C3 H3A 109.5 . . ?
C2 C3 H3B 109.5 . . ?
H3A C3 H3B 109.5 . . ?
C2 C3 H3C 109.5 . . ?
H3A C3 H3C 109.5 . . ?
H3B C3 H3C 109.5 . . ?
C11 N3 C10 123.7(6) . . ?
C11 N3 H3 118.1 . . ?
C10 N3 H3 118.1 . . ?
C2 C4 H4A 109.5 . . ?
C2 C4 H4B 109.5 . . ?
H4A C4 H4B 109.5 . . ?
C2 C4 H4C 109.5 . . ?
H4A C4 H4C 109.5 . . ?
H4B C4 H4C 109.5 . . ?
C15 N4 C12 123.1(7) . . ?
C15 N4 H4 118.4 . . ?
C12 N4 H4 118.4 . . ?
O2 C5 N2 122.9(8) . . ?
O2 C5 C6 121.2(8) . . ?
N2 C5 C6 115.9(7) . . ?
C28 N5 C20 123.8(7) . . ?
C28 N5 H5 118.1 . . ?
C20 N5 H5 118.1 . . ?
C5 C6 C7 115.7(7) . . ?
C5 C6 H6A 108.4 . . ?
C7 C6 H6A 108.4 . . ?
C5 C6 H6B 108.4 . . ?
C7 C6 H6B 108.4 . . ?
H6A C6 H6B 107.4 . . ?
C32 N6 C29 122.4(7) . . ?
C32 N6 H6 118.8 . . ?
C29 N6 H6 118.8 . . ?
C10 C7 C8 107.8(7) . . ?
C10 C7 C9 110.8(7) . . ?
C8 C7 C9 108.6(7) . . ?
C10 C7 C6 112.7(7) . . ?
C8 C7 C6 110.5(7) . . ?
C9 C7 C6 106.5(8) . . ?
C40 N7 C35 125.4(7) . . ?
C40 N7 H7 117.3 . . ?
C35 N7 H7 117.3 . . ?
C7 C8 H8A 109.5 . . ?
C7 C8 H8B 109.5 . . ?
H8A C8 H8B 109.5 . . ?
C7 C8 H8C 109.5 . . ?
H8A C8 H8C 109.5 . . ?
H8B C8 H8C 109.5 . . ?
C44 N8 C41 120.2(7) . . ?
C44 N8 H8 119.9 . . ?
C41 N8 H8 119.9 . . ?
C7 C9 H9C 109.5 . . ?
C7 C9 H9D 109.5 . . ?
H9C C9 H9D 109.5 . . ?
C7 C9 H9E 109.5 . . ?
H9C C9 H9E 109.5 . . ?
H9D C9 H9E 109.5 . . ?
C46 N9 H9A 120.0 . . ?
C46 N9 H9B 120.0 . . ?
H9A N9 H9B 120.0 . . ?
N3 C10 C7 115.2(7) . . ?
N3 C10 H10A 108.5 . . ?
C7 C10 H10A 108.5 . . ?
N3 C10 H10B 108.5 . . ?
C7 C10 H10B 108.5 . . ?
H10A C10 H10B 107.5 . . ?
C50 N10 C47 123.2(7) . . ?
C50 N10 H10 118.4 . . ?
C47 N10 H10 118.4 . . ?
O3 C11 N3 122.7(7) . . ?
O3 C11 C12 119.1(8) . . ?
N3 C11 C12 118.2(7) . . ?
C56 N11 C55 123.3(6) . . ?
C56 N11 H11 118.4 . . ?
C55 N11 H11 118.4 . . ?
N4 C12 C14 112.5(7) . . ?
N4 C12 C11 111.3(6) . . ?
C14 C12 C11 112.3(7) . . ?
N4 C12 C13 105.6(7) . . ?
C14 C12 C13 110.2(7) . . ?
C11 C12 C13 104.5(7) . . ?
C60 N12 C57 123.2(7) . . ?
C60 N12 H12 118.4 . . ?
C57 N12 H12 118.4 . . ?
C12 C13 H13A 109.5 . . ?
C12 C13 H13B 109.5 . . ?
H13A C13 H13B 109.5 . . ?
C12 C13 H13C 109.5 . . ?
H13A C13 H13C 109.5 . . ?
H13B C13 H13C 109.5 . . ?
C73 N13 C65 123.6(7) . . ?
C73 N13 H13 118.2 . . ?
C65 N13 H13 118.2 . . ?
C12 C14 H14A 109.5 . . ?
C12 C14 H14B 109.5 . . ?
H14A C14 H14B 109.5 . . ?
C12 C14 H14C 109.5 . . ?
H14A C14 H14C 109.5 . . ?
H14B C14 H14C 109.5 . . ?
C77 N14 C74 125.0(8) . . ?
C77 N14 H14 117.5 . . ?
C74 N14 H14 117.5 . . ?
O4 C15 N4 122.6(7) . . ?
O4 C15 C16 121.9(7) . . ?
N4 C15 C16 115.4(8) . . ?
C85 N15 C80 123.0(8) . . ?
C85 N15 H15 118.5 . . ?
C80 N15 H15 118.5 . . ?
C17 C16 C15 121.7(8) . . ?
C17 C16 H16A 119.2 . . ?
C15 C16 H16A 119.2 . . ?
C89 N16 C86 121.8(8) . . ?
C89 N16 H16 119.1 . . ?
C86 N16 H16 119.1 . . ?
C16 C17 C18 123.5(8) . . ?
C16 C17 H17 118.3 . . ?
C18 C17 H17 118.3 . . ?
C19 C18 C17 121.3(8) . . ?
C19 C18 H18 119.4 . . ?
C17 C18 H18 119.4 . . ?
C18 C19 C20 125.6(7) . . ?
C18 C19 H19 117.2 . . ?
C20 C19 H19 117.2 . . ?
N5 C20 C19 113.8(6) . . ?
N5 C20 C21 109.3(6) . . ?
C19 C20 C21 110.9(7) . . ?
N5 C20 H20A 107.5 . . ?
C19 C20 H20A 107.5 . . ?
C21 C20 H20A 107.5 . . ?
C22 C21 C20 114.5(7) . . ?
C22 C21 H21A 108.6 . . ?
C20 C21 H21A 108.6 . . ?
C22 C21 H21B 108.6 . . ?
C20 C21 H21B 108.6 . . ?
H21A C21 H21B 107.6 . . ?
C27 C22 C23 119.2(8) . . ?
C27 C22 C21 120.1(7) . . ?
C23 C22 C21 120.7(7) . . ?
C24 C23 C22 120.2(8) . . ?
C24 C23 H23 119.9 . . ?
C22 C23 H23 119.9 . . ?
C23 C24 C25 120.3(8) . . ?
C23 C24 H24 119.9 . . ?
C25 C24 H24 119.9 . . ?
C26 C25 C24 119.0(9) . . ?
C26 C25 H25 120.5 . . ?
C24 C25 H25 120.5 . . ?
C25 C26 C27 120.1(8) . . ?
C25 C26 H26 119.9 . . ?
C27 C26 H26 119.9 . . ?
C22 C27 C26 121.2(8) . . ?
C22 C27 H27 119.4 . . ?
C26 C27 H27 119.4 . . ?
O5 C28 N5 121.1(7) . . ?
O5 C28 C29 121.2(7) . . ?
N5 C28 C29 117.6(8) . . ?
N6 C29 C28 112.3(6) . . ?
N6 C29 C31 109.4(6) . . ?
C28 C29 C31 110.9(8) . . ?
N6 C29 C30 107.7(7) . . ?
C28 C29 C30 106.7(6) . . ?
C31 C29 C30 109.7(6) . . ?
C29 C30 H30A 109.5 . . ?
C29 C30 H30B 109.5 . . ?
H30A C30 H30B 109.5 . . ?
C29 C30 H30C 109.5 . . ?
H30A C30 H30C 109.5 . . ?
H30B C30 H30C 109.5 . . ?
C29 C31 H31A 109.5 . . ?
C29 C31 H31B 109.5 . . ?
H31A C31 H31B 109.5 . . ?
C29 C31 H31C 109.5 . . ?
H31A C31 H31C 109.5 . . ?
H31B C31 H31C 109.5 . . ?
O6 C32 N6 121.9(7) . . ?
O6 C32 C33 122.5(8) . . ?
N6 C32 C33 115.5(7) . . ?
C32 C33 C34 112.2(7) . . ?
C32 C33 H33A 109.2 . . ?
C34 C33 H33A 109.2 . . ?
C32 C33 H33B 109.2 . . ?
C34 C33 H33B 109.2 . . ?
H33A C33 H33B 107.9 . . ?
C33 C34 C35 116.4(7) . . ?
C33 C34 H34A 108.2 . . ?
C35 C34 H34A 108.2 . . ?
C33 C34 H34B 108.2 . . ?
C35 C34 H34B 108.2 . . ?
H34A C34 H34B 107.3 . . ?
N7 C35 C36 110.7(7) . . ?
N7 C35 C34 110.7(7) . . ?
C36 C35 C34 110.1(7) . . ?
N7 C35 H35 108.4 . . ?
C36 C35 H35 108.4 . . ?
C34 C35 H35 108.4 . . ?
C35 C36 C37 116.0(8) . . ?
C35 C36 H36A 108.3 . . ?
C37 C36 H36A 108.3 . . ?
C35 C36 H36B 108.3 . . ?
C37 C36 H36B 108.3 . . ?
H36A C36 H36B 107.4 . . ?
C39 C37 C36 111.5(10) . . ?
C39 C37 C38 111.3(9) . . ?
C36 C37 C38 108.7(10) . . ?
C39 C37 H37 108.4 . . ?
C36 C37 H37 108.4 . . ?
C38 C37 H37 108.4 . . ?
C37 C38 H38A 109.5 . . ?
C37 C38 H38B 109.5 . . ?
H38A C38 H38B 109.5 . . ?
C37 C38 H38C 109.5 . . ?
H38A C38 H38C 109.5 . . ?
H38B C38 H38C 109.5 . . ?
C37 C39 H39A 109.5 . . ?
C37 C39 H39B 109.5 . . ?
H39A C39 H39B 109.5 . . ?
C37 C39 H39C 109.5 . . ?
H39A C39 H39C 109.5 . . ?
H39B C39 H39C 109.5 . . ?
O7 C40 N7 123.1(7) . . ?
O7 C40 C41 120.6(8) . . ?
N7 C40 C41 116.1(7) . . ?
N8 C41 C40 109.8(7) . . ?
N8 C41 C42 106.5(7) . . ?
C40 C41 C42 108.5(7) . . ?
N8 C41 C43 111.9(6) . . ?
C40 C41 C43 111.7(7) . . ?
C42 C41 C43 108.3(7) . . ?
C41 C42 H42A 109.5 . . ?
C41 C42 H42B 109.5 . . ?
H42A C42 H42B 109.5 . . ?
C41 C42 H42C 109.5 . . ?
H42A C42 H42C 109.5 . . ?
H42B C42 H42C 109.5 . . ?
C41 C43 H43A 109.5 . . ?
C41 C43 H43B 109.5 . . ?
H43A C43 H43B 109.5 . . ?
C41 C43 H43C 109.5 . . ?
H43A C43 H43C 109.5 . . ?
H43B C43 H43C 109.5 . . ?
O8 C44 N8 124.6(7) . . ?
O8 C44 C45 117.6(7) . . ?
N8 C44 C45 117.8(8) . . ?
C44 C45 H45A 109.5 . . ?
C44 C45 H45B 109.5 . . ?
H45A C45 H45B 109.5 . . ?
C44 C45 H45C 109.5 . . ?
H45A C45 H45C 109.5 . . ?
H45B C45 H45C 109.5 . . ?
O9 C46 N9 122.3(7) . . ?
O9 C46 C47 121.4(7) . . ?
N9 C46 C47 116.3(7) . . ?
N10 C47 C46 111.6(7) . . ?
N10 C47 C48 107.3(7) . . ?
C46 C47 C48 109.0(7) . . ?
N10 C47 C49 110.3(7) . . ?
C46 C47 C49 110.0(7) . . ?
C48 C47 C49 108.4(7) . . ?
C47 C48 H48A 109.5 . . ?
C47 C48 H48B 109.5 . . ?
H48A C48 H48B 109.5 . . ?
C47 C48 H48C 109.5 . . ?
H48A C48 H48C 109.5 . . ?
H48B C48 H48C 109.5 . . ?
C47 C49 H49A 109.5 . . ?
C47 C49 H49B 109.5 . . ?
H49A C49 H49B 109.5 . . ?
C47 C49 H49C 109.5 . . ?
H49A C49 H49C 109.5 . . ?
H49B C49 H49C 109.5 . . ?
O10 C50 N10 123.4(8) . . ?
O10 C50 C51 123.4(7) . . ?
N10 C50 C51 113.2(7) . . ?
C50 C51 C52 116.1(7) . . ?
C50 C51 H51A 108.3 . . ?
C52 C51 H51A 108.3 . . ?
C50 C51 H51B 108.3 . . ?
C52 C51 H51B 108.3 . . ?
H51A C51 H51B 107.4 . . ?
C53 C52 C54 108.7(7) . . ?
C53 C52 C55 107.4(7) . . ?
C54 C52 C55 111.5(7) . . ?
C53 C52 C51 111.9(7) . . ?
C54 C52 C51 106.9(7) . . ?
C55 C52 C51 110.5(7) . . ?
C52 C53 H53A 109.5 . . ?
C52 C53 H53B 109.5 . . ?
H53A C53 H53B 109.5 . . ?
C52 C53 H53C 109.5 . . ?
H53A C53 H53C 109.5 . . ?
H53B C53 H53C 109.5 . . ?
C52 C54 H54A 109.5 . . ?
C52 C54 H54B 109.5 . . ?
H54A C54 H54B 109.5 . . ?
C52 C54 H54C 109.5 . . ?
H54A C54 H54C 109.5 . . ?
H54B C54 H54C 109.5 . . ?
N11 C55 C52 115.3(7) . . ?
N11 C55 H55A 108.5 . . ?
C52 C55 H55A 108.5 . . ?
N11 C55 H55B 108.5 . . ?
C52 C55 H55B 108.5 . . ?
H55A C55 H55B 107.5 . . ?
O11 C56 N11 121.6(8) . . ?
O11 C56 C57 121.5(8) . . ?
N11 C56 C57 116.8(7) . . ?
N12 C57 C58 110.5(7) . . ?
N12 C57 C56 110.5(7) . . ?
C58 C57 C56 112.4(7) . . ?
N12 C57 C59 106.8(7) . . ?
C58 C57 C59 110.3(8) . . ?
C56 C57 C59 106.1(7) . . ?
C57 C58 H58A 109.5 . . ?
C57 C58 H58B 109.5 . . ?
H58A C58 H58B 109.5 . . ?
C57 C58 H58C 109.5 . . ?
H58A C58 H58C 109.5 . . ?
H58B C58 H58C 109.5 . . ?
C57 C59 H59A 109.5 . . ?
C57 C59 H59B 109.5 . . ?
H59A C59 H59B 109.5 . . ?
C57 C59 H59C 109.5 . . ?
H59A C59 H59C 109.5 . . ?
H59B C59 H59C 109.5 . . ?
O12 C60 N12 122.7(7) . . ?
O12 C60 C61 122.4(8) . . ?
N12 C60 C61 114.9(8) . . ?
C62 C61 C60 121.1(8) . . ?
C62 C61 H61 119.5 . . ?
C60 C61 H61 119.5 . . ?
C61 C62 C63 126.1(8) . . ?
C61 C62 H62 116.9 . . ?
C63 C62 H62 116.9 . . ?
C64 C63 C62 125.5(8) . . ?
C64 C63 H63 117.3 . . ?
C62 C63 H63 117.3 . . ?
C63 C64 C65 123.4(8) . . ?
C63 C64 H64 118.3 . . ?
C65 C64 H64 118.3 . . ?
N13 C65 C64 111.9(6) . . ?
N13 C65 C66 109.9(7) . . ?
C64 C65 C66 110.5(7) . . ?
N13 C65 H65 108.1 . . ?
C64 C65 H65 108.1 . . ?
C66 C65 H65 108.1 . . ?
C67 C66 C65 112.6(7) . . ?
C67 C66 H66A 109.1 . . ?
C65 C66 H66A 109.1 . . ?
C67 C66 H66B 109.1 . . ?
C65 C66 H66B 109.1 . . ?
H66A C66 H66B 107.8 . . ?
C72 C67 C68 117.8(8) . . ?
C72 C67 C66 124.0(8) . . ?
C68 C67 C66 118.0(8) . . ?
C69 C68 C67 122.0(9) . . ?
C69 C68 H68 119.0 . . ?
C67 C68 H68 119.0 . . ?
C70 C69 C68 116.7(9) . . ?
C70 C69 H69 121.7 . . ?
C68 C69 H69 121.7 . . ?
C71 C70 C69 123.4(9) . . ?
C71 C70 H70 118.3 . . ?
C69 C70 H70 118.3 . . ?
C70 C71 C72 118.3(10) . . ?
C70 C71 H71 120.8 . . ?
C72 C71 H71 120.8 . . ?
C67 C72 C71 121.7(9) . . ?
C67 C72 H72 119.2 . . ?
C71 C72 H72 119.2 . . ?
O13 C73 N13 124.5(8) . . ?
O13 C73 C74 121.2(7) . . ?
N13 C73 C74 113.8(8) . . ?
N14 C74 C75 108.2(8) . . ?
N14 C74 C76 109.0(8) . . ?
C75 C74 C76 110.2(7) . . ?
N14 C74 C73 109.7(7) . . ?
C75 C74 C73 109.4(7) . . ?
C76 C74 C73 110.3(8) . . ?
C74 C75 H75A 109.5 . . ?
C74 C75 H75B 109.5 . . ?
H75A C75 H75B 109.5 . . ?
C74 C75 H75C 109.5 . . ?
H75A C75 H75C 109.5 . . ?
H75B C75 H75C 109.5 . . ?
C74 C76 H76A 109.5 . . ?
C74 C76 H76B 109.5 . . ?
H76A C76 H76B 109.5 . . ?
C74 C76 H76C 109.5 . . ?
H76A C76 H76C 109.5 . . ?
H76B C76 H76C 109.5 . . ?
O14 C77 N14 121.8(9) . . ?
O14 C77 C78 120.8(9) . . ?
N14 C77 C78 117.4(8) . . ?
C79 C78 C77 114.1(8) . . ?
C79 C78 H78A 108.7 . . ?
C77 C78 H78A 108.7 . . ?
C79 C78 H78B 108.7 . . ?
C77 C78 H78B 108.7 . . ?
H78A C78 H78B 107.6 . . ?
C78 C79 C80 116.3(8) . . ?
C78 C79 H79A 108.2 . . ?
C80 C79 H79A 108.2 . . ?
C78 C79 H79B 108.2 . . ?
C80 C79 H79B 108.2 . . ?
H79A C79 H79B 107.4 . . ?
N15 C80 C79 112.5(7) . . ?
N15 C80 C81 109.0(9) . . ?
C79 C80 C81 110.0(8) . . ?
N15 C80 H80 108.4 . . ?
C79 C80 H80 108.4 . . ?
C81 C80 H80 108.4 . . ?
C82 C81 C80 117.4(9) . . ?
C82 C81 H81A 108.0 . . ?
C80 C81 H81A 108.0 . . ?
C82 C81 H81B 108.0 . . ?
C80 C81 H81B 108.0 . . ?
H81A C81 H81B 107.2 . . ?
C83 C82 C81 117.5(13) . . ?
C83 C82 C84 108.0(13) . . ?
C81 C82 C84 111.5(12) . . ?
C83 C82 H82 106.4 . . ?
C81 C82 H82 106.4 . . ?
C84 C82 H82 106.4 . . ?
C82 C83 H83A 109.5 . . ?
C82 C83 H83B 109.5 . . ?
H83A C83 H83B 109.5 . . ?
C82 C83 H83C 109.5 . . ?
H83A C83 H83C 109.5 . . ?
H83B C83 H83C 109.5 . . ?
C82 C84 H84A 109.5 . . ?
C82 C84 H84B 109.5 . . ?
H84A C84 H84B 109.5 . . ?
C82 C84 H84C 109.5 . . ?
H84A C84 H84C 109.5 . . ?
H84B C84 H84C 109.5 . . ?
O15 C85 N15 123.7(8) . . ?
O15 C85 C86 121.4(8) . . ?
N15 C85 C86 114.5(8) . . ?
N16 C86 C87 107.9(8) . . ?
N16 C86 C85 111.5(7) . . ?
C87 C86 C85 107.8(7) . . ?
N16 C86 C88 111.0(7) . . ?
C87 C86 C88 109.2(8) . . ?
C85 C86 C88 109.3(8) . . ?
C86 C87 H87A 109.5 . . ?
C86 C87 H87B 109.5 . . ?
H87A C87 H87B 109.5 . . ?
C86 C87 H87C 109.5 . . ?
H87A C87 H87C 109.5 . . ?
H87B C87 H87C 109.5 . . ?
C86 C88 H88A 109.5 . . ?
C86 C88 H88B 109.5 . . ?
H88A C88 H88B 109.5 . . ?
C86 C88 H88C 109.5 . . ?
H88A C88 H88C 109.5 . . ?
H88B C88 H88C 109.5 . . ?
O16 C89 N16 124.7(8) . . ?
O16 C89 C90 120.8(9) . . ?
N16 C89 C90 114.4(8) . . ?
C89 C90 H90A 109.5 . . ?
C89 C90 H90B 109.5 . . ?
H90A C90 H90B 109.5 . . ?
C89 C90 H90C 109.5 . . ?
H90A C90 H90C 109.5 . . ?
H90B C90 H90C 109.5 . . ?

loop_
_geom_bond_atom_site_label_1
_geom_bond_atom_site_label_2
_geom_bond_distance
_geom_bond_site_symmetry_2
_geom_bond_publ_flag
C1 O1 1.216(10) . ?
C1 N1 1.362(11) . ?
C1 C2 1.567(12) . ?
N1 H1A 0.8800 . ?
N1 H1B 0.8800 . ?
C2 C4 1.506(13) . ?
C2 C3 1.514(13) . ?
C2 N2 1.519(12) . ?
N2 C5 1.332(12) . ?
N2 H2 0.8800 . ?
O2 C5 1.246(11) . ?
C3 H3A 0.9800 . ?
C3 H3B 0.9800 . ?
C3 H3C 0.9800 . ?
N3 C11 1.361(12) . ?
N3 C10 1.456(11) . ?
N3 H3 0.8800 . ?
O3 C11 1.244(9) . ?
C4 H4A 0.9800 . ?
C4 H4B 0.9800 . ?
C4 H4C 0.9800 . ?
N4 C15 1.336(11) . ?
N4 C12 1.491(12) . ?
N4 H4 0.8800 . ?
O4 C15 1.242(10) . ?
C5 C6 1.527(12) . ?
N5 C28 1.338(11) . ?
N5 C20 1.453(11) . ?
N5 H5 0.8800 . ?
O5 C28 1.254(12) . ?
C6 C7 1.578(13) . ?
C6 H6A 0.9900 . ?
C6 H6B 0.9900 . ?
N6 C32 1.357(12) . ?
N6 C29 1.485(12) . ?
N6 H6 0.8800 . ?
O6 C32 1.238(10) . ?
C7 C10 1.521(12) . ?
C7 C8 1.539(12) . ?
C7 C9 1.548(13) . ?
N7 C40 1.345(12) . ?
N7 C35 1.465(11) . ?
N7 H7 0.8800 . ?
O7 C40 1.257(10) . ?
C8 H8A 0.9800 . ?
C8 H8B 0.9800 . ?
C8 H8C 0.9800 . ?
N8 C44 1.338(11) . ?
N8 C41 1.471(11) . ?
N8 H8 0.8800 . ?
O8 C44 1.244(11) . ?
C9 H9C 0.9800 . ?
C9 H9D 0.9800 . ?
C9 H9E 0.9800 . ?
N9 C46 1.332(11) . ?
N9 H9A 0.8800 . ?
N9 H9B 0.8800 . ?
O9 C46 1.246(10) . ?
C10 H10A 0.9900 . ?
C10 H10B 0.9900 . ?
N10 C50 1.365(11) . ?
N10 C47 1.480(12) . ?
N10 H10 0.8800 . ?
O10 C50 1.226(11) . ?
C11 C12 1.524(13) . ?
N11 C56 1.363(12) . ?
N11 C55 1.458(12) . ?
N11 H11 0.8800 . ?
O11 C56 1.232(10) . ?
C12 C14 1.494(15) . ?
C12 C13 1.578(12) . ?
N12 C60 1.361(11) . ?
N12 C57 1.463(13) . ?
N12 H12 0.8800 . ?
O12 C60 1.237(10) . ?
C13 H13A 0.9800 . ?
C13 H13B 0.9800 . ?
C13 H13C 0.9800 . ?
N13 C73 1.308(11) . ?
N13 C65 1.461(11) . ?
N13 H13 0.8800 . ?
O13 C73 1.231(11) . ?
C14 H14A 0.9800 . ?
C14 H14B 0.9800 . ?
C14 H14C 0.9800 . ?
N14 C77 1.364(14) . ?
N14 C74 1.483(12) . ?
N14 H14 0.8800 . ?
O14 C77 1.277(12) . ?
C15 C16 1.490(12) . ?
N15 C85 1.362(12) . ?
N15 C80 1.482(13) . ?
N15 H15 0.8800 . ?
O15 C85 1.209(10) . ?
C16 C17 1.349(12) . ?
C16 H16A 0.9500 . ?
N16 C89 1.353(12) . ?
N16 C86 1.472(12) . ?
N16 H16 0.8800 . ?
O16 C89 1.214(11) . ?
C17 C18 1.470(13) . ?
C17 H17 0.9500 . ?
C18 C19 1.367(12) . ?
C18 H18 0.9500 . ?
C19 C20 1.511(13) . ?
C19 H19 0.9500 . ?
C20 C21 1.547(12) . ?
C20 H20A 1.0000 . ?
C21 C22 1.532(13) . ?
C21 H21A 0.9900 . ?
C21 H21B 0.9900 . ?
C22 C27 1.363(12) . ?
C22 C23 1.400(12) . ?
C23 C24 1.373(13) . ?
C23 H23 0.9500 . ?
C24 C25 1.405(13) . ?
C24 H24 0.9500 . ?
C25 C26 1.378(13) . ?
C25 H25 0.9500 . ?
C26 C27 1.389(13) . ?
C26 H26 0.9500 . ?
C27 H27 0.9500 . ?
C28 C29 1.514(12) . ?
C29 C31 1.538(12) . ?
C29 C30 1.551(13) . ?
C30 H30A 0.9800 . ?
C30 H30B 0.9800 . ?
C30 H30C 0.9800 . ?
C31 H31A 0.9800 . ?
C31 H31B 0.9800 . ?
C31 H31C 0.9800 . ?
C32 C33 1.521(13) . ?
C33 C34 1.534(12) . ?
C33 H33A 0.9900 . ?
C33 H33B 0.9900 . ?
C34 C35 1.587(12) . ?
C34 H34A 0.9900 . ?
C34 H34B 0.9900 . ?
C35 C36 1.506(12) . ?
C35 H35 1.0000 . ?
C36 C37 1.520(15) . ?
C36 H36A 0.9900 . ?
C36 H36B 0.9900 . ?
C37 C39 1.458(18) . ?
C37 C38 1.540(16) . ?
C37 H37 1.0000 . ?
C38 H38A 0.9800 . ?
C38 H38B 0.9800 . ?
C38 H38C 0.9800 . ?
C39 H39A 0.9800 . ?
C39 H39B 0.9800 . ?
C39 H39C 0.9800 . ?
C40 C41 1.537(12) . ?
C41 C42 1.554(12) . ?
C41 C43 1.568(14) . ?
C42 H42A 0.9800 . ?
C42 H42B 0.9800 . ?
C42 H42C 0.9800 . ?
C43 H43A 0.9800 . ?
C43 H43B 0.9800 . ?
C43 H43C 0.9800 . ?
C44 C45 1.529(12) . ?
C45 H45A 0.9800 . ?
C45 H45B 0.9800 . ?
C45 H45C 0.9800 . ?
C46 C47 1.533(12) . ?
C47 C48 1.539(12) . ?
C47 C49 1.570(12) . ?
C48 H48A 0.9800 . ?
C48 H48B 0.9800 . ?
C48 H48C 0.9800 . ?
C49 H49A 0.9800 . ?
C49 H49B 0.9800 . ?
C49 H49C 0.9800 . ?
C50 C51 1.509(13) . ?
C51 C52 1.586(13) . ?
C51 H51A 0.9900 . ?
C51 H51B 0.9900 . ?
C52 C53 1.516(13) . ?
C52 C54 1.529(12) . ?
C52 C55 1.568(13) . ?
C53 H53A 0.9800 . ?
C53 H53B 0.9800 . ?
C53 H53C 0.9800 . ?
C54 H54A 0.9800 . ?
C54 H54B 0.9800 . ?
C54 H54C 0.9800 . ?
C55 H55A 0.9900 . ?
C55 H55B 0.9900 . ?
C56 C57 1.541(13) . ?
C57 C58 1.505(15) . ?
C57 C59 1.572(12) . ?
C58 H58A 0.9800 . ?
C58 H58B 0.9800 . ?
C58 H58C 0.9800 . ?
C59 H59A 0.9800 . ?
C59 H59B 0.9800 . ?
C59 H59C 0.9800 . ?
C60 C61 1.475(13) . ?
C61 C62 1.334(13) . ?
C61 H61 0.9500 . ?
C62 C63 1.477(13) . ?
C62 H62 0.9500 . ?
C63 C64 1.326(12) . ?
C63 H63 0.9500 . ?
C64 C65 1.511(13) . ?
C64 H64 0.9500 . ?
C65 C66 1.541(12) . ?
C65 H65 1.0000 . ?
C66 C67 1.525(13) . ?
C66 H66A 0.9900 . ?
C66 H66B 0.9900 . ?
C67 C72 1.342(14) . ?
C67 C68 1.425(14) . ?
C68 C69 1.399(14) . ?
C68 H68 0.9500 . ?
C69 C70 1.371(15) . ?
C69 H69 0.9500 . ?
C70 C71 1.365(15) . ?
C70 H70 0.9500 . ?
C71 C72 1.414(14) . ?
C71 H71 0.9500 . ?
C72 H72 0.9500 . ?
C73 C74 1.559(13) . ?
C74 C75 1.510(15) . ?
C74 C76 1.512(12) . ?
C75 H75A 0.9800 . ?
C75 H75B 0.9800 . ?
C75 H75C 0.9800 . ?
C76 H76A 0.9800 . ?
C76 H76B 0.9800 . ?
C76 H76C 0.9800 . ?
C77 C78 1.500(14) . ?
C78 C79 1.498(13) . ?
C78 H78A 0.9900 . ?
C78 H78B 0.9900 . ?
C79 C80 1.541(14) . ?
C79 H79A 0.9900 . ?
C79 H79B 0.9900 . ?
C80 C81 1.554(13) . ?
C80 H80 1.0000 . ?
C81 C82 1.489(16) . ?
C81 H81A 0.9900 . ?
C81 H81B 0.9900 . ?
C82 C83 1.45(2) . ?
C82 C84 1.66(3) . ?
C82 H82 1.0000 . ?
C83 H83A 0.9800 . ?
C83 H83B 0.9800 . ?
C83 H83C 0.9800 . ?
C84 H84A 0.9800 . ?
C84 H84B 0.9800 . ?
C84 H84C 0.9800 . ?
C85 C86 1.559(14) . ?
C86 C87 1.491(14) . ?
C86 C88 1.560(15) . ?
C87 H87A 0.9800 . ?
C87 H87B 0.9800 . ?
C87 H87C 0.9800 . ?
C88 H88A 0.9800 . ?
C88 H88B 0.9800 . ?
C88 H88C 0.9800 . ?
C89 C90 1.525(14) . ?
C90 H90A 0.9800 . ?
C90 H90B 0.9800 . ?
C90 H90C 0.9800 . ?

loop_
_geom_hbond_atom_site_label_D
_geom_hbond_atom_site_label_H
_geom_hbond_atom_site_label_A
_geom_hbond_distance_DH
_geom_hbond_distance_HA
_geom_hbond_distance_DA
_geom_hbond_angle_DHA
_geom_hbond_site_symmetry_A
N1 H1A O9 0.88 2.16 3.012(14) 161.9 2_557
N1 H1B O3 0.88 2.16 3.024(17) 168.5 .
N2 H2 O4 0.88 2.03 2.885(16) 162.4 .
C3 H3A O3 0.98 2.61 3.455(17) 144.7 .
N4 H4 O10 0.88 2.04 2.918(14) 176.7 1_655
N5 H5 O7 0.88 2.12 2.962(18) 161.4 .
N6 H6 O8 0.88 2.00 2.876(15) 171.7 .
N8 H8 O5 0.88 2.17 3.006(17) 157.9 1_545
N9 H9A O1 0.88 2.10 2.959(14) 165.6 2_547
N9 H9B O11 0.88 2.15 3.024(17) 172.4 .
N10 H10 O12 0.88 1.99 2.854(16) 165.6 .
N12 H12 O2 0.88 2.05 2.928(14) 174.9 .
N13 H13 O15 0.88 2.08 2.903(17) 156.2 .
N14 H14 O16 0.88 1.99 2.867(16) 172.1 .
C14 H14C O4 0.98 2.62 3.173(17) 116.0 .
N16 H16 O13 0.88 2.01 2.873(17) 167.3 1_545
C31 H31C O6 0.98 2.61 3.153(15) 115.4 .
C33 H33B O8 0.99 2.65 3.51(2) 145.5 .
C42 H42C O5 0.98 2.67 3.206(15) 114.6 1_545
C43 H43A O8 0.98 2.50 3.076(16) 117.3 .
C48 H48A O11 0.98 2.59 3.441(17) 145.9 .
C51 H51B O12 0.99 2.59 3.465(17) 147.6 .
C58 H58A O12 0.98 2.58 3.150(17) 116.8 .
C78 H78A O16 0.99 2.55 3.429(19) 147.2 .
C88 H88A O16 0.98 2.59 3.125(18) 114.3 .

loop_
_geom_torsion_atom_site_label_1
_geom_torsion_atom_site_label_2
_geom_torsion_atom_site_label_3
_geom_torsion_atom_site_label_4
_geom_torsion
_geom_torsion_site_symmetry_1
_geom_torsion_site_symmetry_2
_geom_torsion_site_symmetry_3
_geom_torsion_site_symmetry_4
_geom_torsion_publ_flag
O1 C1 C2 C4 -13.8(11) . . . . ?
N1 C1 C2 C4 173.3(7) . . . . ?
O1 C1 C2 C3 106.3(9) . . . . ?
N1 C1 C2 C3 -66.6(9) . . . . ?
O1 C1 C2 N2 -134.9(8) . . . . ?
N1 C1 C2 N2 52.3(9) . . . . ?
C4 C2 N2 C5 -72.0(9) . . . . ?
C3 C2 N2 C5 168.0(7) . . . . ?
C1 C2 N2 C5 48.6(10) . . . . ?
C2 N2 C5 O2 -3.7(11) . . . . ?
C2 N2 C5 C6 175.4(6) . . . . ?
O2 C5 C6 C7 -75.6(10) . . . . ?
N2 C5 C6 C7 105.3(8) . . . . ?
C5 C6 C7 C10 -56.4(10) . . . . ?
C5 C6 C7 C8 64.2(9) . . . . ?
C5 C6 C7 C9 -178.1(7) . . . . ?
C11 N3 C10 C7 129.7(8) . . . . ?
C8 C7 C10 N3 -176.3(6) . . . . ?
C9 C7 C10 N3 65.0(9) . . . . ?
C6 C7 C10 N3 -54.2(9) . . . . ?
C10 N3 C11 O3 -1.1(11) . . . . ?
C10 N3 C11 C12 175.7(7) . . . . ?
C15 N4 C12 C14 -65.3(10) . . . . ?
C15 N4 C12 C11 61.6(11) . . . . ?
C15 N4 C12 C13 174.4(7) . . . . ?
O3 C11 C12 N4 -149.3(7) . . . . ?
N3 C11 C12 N4 33.9(10) . . . . ?
O3 C11 C12 C14 -22.2(10) . . . . ?
N3 C11 C12 C14 160.9(7) . . . . ?
O3 C11 C12 C13 97.2(9) . . . . ?
N3 C11 C12 C13 -79.6(9) . . . . ?
C12 N4 C15 O4 -9.3(13) . . . . ?
C12 N4 C15 C16 168.3(7) . . . . ?
O4 C15 C16 C17 -3.1(13) . . . . ?
N4 C15 C16 C17 179.3(8) . . . . ?
C15 C16 C17 C18 178.5(8) . . . . ?
C16 C17 C18 C19 -179.8(8) . . . . ?
C17 C18 C19 C20 178.8(8) . . . . ?
C28 N5 C20 C19 -101.7(8) . . . . ?
C28 N5 C20 C21 133.8(7) . . . . ?
C18 C19 C20 N5 3.3(12) . . . . ?
C18 C19 C20 C21 127.0(9) . . . . ?
N5 C20 C21 C22 -66.0(8) . . . . ?
C19 C20 C21 C22 167.8(6) . . . . ?
C20 C21 C22 C27 95.8(9) . . . . ?
C20 C21 C22 C23 -81.9(9) . . . . ?
C27 C22 C23 C24 1.9(11) . . . . ?
C21 C22 C23 C24 179.6(7) . . . . ?
C22 C23 C24 C25 -2.7(12) . . . . ?
C23 C24 C25 C26 2.0(12) . . . . ?
C24 C25 C26 C27 -0.5(12) . . . . ?
C23 C22 C27 C26 -0.5(12) . . . . ?
C21 C22 C27 C26 -178.2(7) . . . . ?
C25 C26 C27 C22 -0.2(12) . . . . ?
C20 N5 C28 O5 3.2(11) . . . . ?
C20 N5 C28 C29 -172.1(6) . . . . ?
C32 N6 C29 C28 -55.0(9) . . . . ?
C32 N6 C29 C31 68.7(8) . . . . ?
C32 N6 C29 C30 -172.2(6) . . . . ?
O5 C28 C29 N6 142.1(7) . . . . ?
N5 C28 C29 N6 -42.5(10) . . . . ?
O5 C28 C29 C31 19.3(10) . . . . ?
N5 C28 C29 C31 -165.3(7) . . . . ?
O5 C28 C29 C30 -100.1(8) . . . . ?
N5 C28 C29 C30 75.3(8) . . . . ?
C29 N6 C32 O6 6.1(10) . . . . ?
C29 N6 C32 C33 -173.0(6) . . . . ?
O6 C32 C33 C34 64.3(9) . . . . ?
N6 C32 C33 C34 -116.6(7) . . . . ?
C32 C33 C34 C35 63.3(9) . . . . ?
C40 N7 C35 C36 113.8(9) . . . . ?
C40 N7 C35 C34 -123.8(7) . . . . ?
C33 C34 C35 N7 46.5(9) . . . . ?
C33 C34 C35 C36 169.3(7) . . . . ?
N7 C35 C36 C37 -56.8(10) . . . . ?
C34 C35 C36 C37 -179.6(8) . . . . ?
C35 C36 C37 C39 -72.4(11) . . . . ?
C35 C36 C37 C38 164.6(8) . . . . ?
C35 N7 C40 O7 2.6(11) . . . . ?
C35 N7 C40 C41 -171.5(6) . . . . ?
C44 N8 C41 C40 -56.7(9) . . . . ?
C44 N8 C41 C42 -174.0(7) . . . . ?
C44 N8 C41 C43 67.9(9) . . . . ?
O7 C40 C41 N8 147.9(7) . . . . ?
N7 C40 C41 N8 -37.9(8) . . . . ?
O7 C40 C41 C42 -96.1(8) . . . . ?
N7 C40 C41 C42 78.1(8) . . . . ?
O7 C40 C41 C43 23.3(10) . . . . ?
N7 C40 C41 C43 -162.6(7) . . . . ?
C41 N8 C44 O8 -4.5(12) . . . . ?
C41 N8 C44 C45 173.9(7) . . . . ?
C50 N10 C47 C46 -49.6(10) . . . . ?
C50 N10 C47 C48 -169.0(7) . . . . ?
C50 N10 C47 C49 73.1(9) . . . . ?
O9 C46 C47 N10 131.2(8) . . . . ?
N9 C46 C47 N10 -51.0(9) . . . . ?
O9 C46 C47 C48 -110.4(9) . . . . ?
N9 C46 C47 C48 67.4(9) . . . . ?
O9 C46 C47 C49 8.4(10) . . . . ?
N9 C46 C47 C49 -173.8(7) . . . . ?
C47 N10 C50 O10 2.8(12) . . . . ?
C47 N10 C50 C51 -176.0(6) . . . . ?
O10 C50 C51 C52 72.6(10) . . . . ?
N10 C50 C51 C52 -108.6(8) . . . . ?
C50 C51 C52 C53 -60.8(9) . . . . ?
C50 C51 C52 C54 -179.7(6) . . . . ?
C50 C51 C52 C55 58.8(9) . . . . ?
C56 N11 C55 C52 -129.9(8) . . . . ?
C53 C52 C55 N11 179.1(7) . . . . ?
C54 C52 C55 N11 -61.8(10) . . . . ?
C51 C52 C55 N11 56.9(8) . . . . ?
C55 N11 C56 O11 0.0(11) . . . . ?
C55 N11 C56 C57 -176.7(7) . . . . ?
C60 N12 C57 C58 67.9(10) . . . . ?
C60 N12 C57 C56 -57.2(11) . . . . ?
C60 N12 C57 C59 -172.1(7) . . . . ?
O11 C56 C57 N12 148.0(7) . . . . ?
N11 C56 C57 N12 -35.4(9) . . . . ?
O11 C56 C57 C58 24.1(11) . . . . ?
N11 C56 C57 C58 -159.3(7) . . . . ?
O11 C56 C57 C59 -96.6(10) . . . . ?
N11 C56 C57 C59 80.1(9) . . . . ?
C57 N12 C60 O12 4.5(12) . . . . ?
C57 N12 C60 C61 -177.9(7) . . . . ?
O12 C60 C61 C62 17.2(13) . . . . ?
N12 C60 C61 C62 -160.4(9) . . . . ?
C60 C61 C62 C63 -178.3(9) . . . . ?
C61 C62 C63 C64 -174.9(10) . . . . ?
C62 C63 C64 C65 -176.1(8) . . . . ?
C73 N13 C65 C64 -115.2(8) . . . . ?
C73 N13 C65 C66 121.6(8) . . . . ?
C63 C64 C65 N13 28.6(11) . . . . ?
C63 C64 C65 C66 151.5(8) . . . . ?
N13 C65 C66 C67 -51.2(9) . . . . ?
C64 C65 C66 C67 -175.2(7) . . . . ?
C65 C66 C67 C72 -51.0(12) . . . . ?
C65 C66 C67 C68 123.9(8) . . . . ?
C72 C67 C68 C69 2.4(14) . . . . ?
C66 C67 C68 C69 -172.7(8) . . . . ?
C67 C68 C69 C70 0.3(14) . . . . ?
C68 C69 C70 C71 -0.4(15) . . . . ?
C69 C70 C71 C72 -2.0(17) . . . . ?
C68 C67 C72 C71 -5.0(15) . . . . ?
C66 C67 C72 C71 169.9(9) . . . . ?
C70 C71 C72 C67 4.9(16) . . . . ?
C65 N13 C73 O13 4.6(12) . . . . ?
C65 N13 C73 C74 -166.9(7) . . . . ?
C77 N14 C74 C75 -171.3(7) . . . . ?
C77 N14 C74 C76 68.8(9) . . . . ?
C77 N14 C74 C73 -52.0(11) . . . . ?
O13 C73 C74 N14 141.7(8) . . . . ?
N13 C73 C74 N14 -46.5(10) . . . . ?
O13 C73 C74 C75 -99.7(10) . . . . ?
N13 C73 C74 C75 72.1(9) . . . . ?
O13 C73 C74 C76 21.7(11) . . . . ?
N13 C73 C74 C76 -166.5(7) . . . . ?
C74 N14 C77 O14 4.4(12) . . . . ?
C74 N14 C77 C78 -175.0(7) . . . . ?
O14 C77 C78 C79 60.0(11) . . . . ?
N14 C77 C78 C79 -120.6(9) . . . . ?
C77 C78 C79 C80 67.8(12) . . . . ?
C85 N15 C80 C79 -119.8(9) . . . . ?
C85 N15 C80 C81 117.9(9) . . . . ?
C78 C79 C80 N15 43.0(12) . . . . ?
C78 C79 C80 C81 164.8(9) . . . . ?
N15 C80 C81 C82 -62.8(13) . . . . ?
C79 C80 C81 C82 173.4(11) . . . . ?
C80 C81 C82 C83 -112.5(15) . . . . ?
C80 C81 C82 C84 122.1(13) . . . . ?
C80 N15 C85 O15 -0.3(12) . . . . ?
C80 N15 C85 C86 -172.9(7) . . . . ?
C89 N16 C86 C87 -173.4(8) . . . . ?
C89 N16 C86 C85 -55.2(11) . . . . ?
C89 N16 C86 C88 66.9(11) . . . . ?
O15 C85 C86 N16 148.6(8) . . . . ?
N15 C85 C86 N16 -38.6(10) . . . . ?
O15 C85 C86 C87 -93.1(10) . . . . ?
N15 C85 C86 C87 79.7(9) . . . . ?
O15 C85 C86 C88 25.6(11) . . . . ?
N15 C85 C86 C88 -161.7(7) . . . . ?
C86 N16 C89 O16 -0.1(14) . . . . ?
C86 N16 C89 C90 -177.3(8) . . . . ?
